data_2224792
loop_
_publ_author_name
'Kennedy, Alan R.'
'Khalaf, Abedawn I.'
'Suckling, Colin J.'

_publ_section_title
;
 2,2,2-Trifluoro-<i>N</i>-(isoquinolin-5-ylmethyl)acetamide
;
_journal_coeditor_code TK2599
_journal_issue 1
_journal_name_full 'Acta Crystallographica Section E'
_journal_page_first o135
_journal_paper_doi 10.1107/S1600536809052994
_journal_volume 66
_journal_year 2010
_chemical_formula_iupac 'C12 H9 F3 N2 O'
_chemical_formula_moiety 'C12 H9 F3 N2 O'
_chemical_formula_sum 'C12 H9 F3 N2 O'
_chemical_formula_weight 254.21
_chemical_melting_point_gt 435
_chemical_melting_point_lt 438
_chemical_name_systematic
;
2,2,2-Trifluoro-<i>N</i>-(isoquinolin-5-ylmethyl)acetamide
;
_space_group_IT_number 14
_symmetry_cell_setting monoclinic
_symmetry_space_group_name_Hall '-P 2ybc'
_symmetry_space_group_name_H-M 'P 1 21/c 1'
_atom_sites_solution_hydrogens geom
_atom_sites_solution_primary direct
_atom_sites_solution_secondary difmap
_audit_creation_method SHELXL-97
_cell_angle_alpha 90
_cell_angle_beta 90.583(9)
_cell_angle_gamma 90
_cell_formula_units_Z 4
_cell_length_a 7.2308(7)
_cell_length_b 8.3498(11)
_cell_length_c 18.157(2)
_cell_measurement_reflns_used 1879
_cell_measurement_temperature 123(2)
_cell_measurement_theta_max 30.1
_cell_measurement_theta_min 2.7
_cell_volume 1096.2(2)
_computing_cell_refinement
;
CrysAlis CCD (Oxford Diffraction, 2007)
;
_computing_data_collection
;
CrysAlis CCD (Oxford Diffraction, 2007)
;
_computing_data_reduction
;
CrysAlis RED (Oxford Diffraction, 2007)
;
_computing_molecular_graphics 'ORTEP-3 (Farrugia, 1997)'
_computing_publication_material 'SHELXL97 (Sheldrick, 2008)'
_computing_structure_refinement 'SHELXL97 (Sheldrick, 2008)'
_computing_structure_solution 'SHELXS97 (Sheldrick, 2008)'
_diffrn_ambient_temperature 123(2)
_diffrn_detector_area_resol_mean 16.0268
_diffrn_measured_fraction_theta_full 0.960
_diffrn_measured_fraction_theta_max 0.960
_diffrn_measurement_device_type 'Oxford Diffraction Xcalibur S'
_diffrn_measurement_method '\w scans'
_diffrn_radiation_monochromator graphite
_diffrn_radiation_source 'fine-focus sealed tube'
_diffrn_radiation_type MoK\a
_diffrn_radiation_wavelength 0.71073
_diffrn_reflns_av_R_equivalents 0.031
_diffrn_reflns_av_sigmaI/netI 0.050
_diffrn_reflns_limit_h_max 8
_diffrn_reflns_limit_h_min -8
_diffrn_reflns_limit_k_max 9
_diffrn_reflns_limit_k_min -10
_diffrn_reflns_limit_l_max 22
_diffrn_reflns_limit_l_min -21
_diffrn_reflns_number 4377
_diffrn_reflns_theta_full 26.0
_diffrn_reflns_theta_max 26.0
_diffrn_reflns_theta_min 2.7
_diffrn_standards_decay_% 0
_exptl_absorpt_coefficient_mu 0.135
_exptl_absorpt_correction_T_max 1.000
_exptl_absorpt_correction_T_min 0.717
_exptl_absorpt_correction_type multi-scan
_exptl_absorpt_process_details
;
(CrysAlis RED; Oxford Diffraction, 2007)
;
_exptl_crystal_colour colourless
_exptl_crystal_density_diffrn 1.540
_exptl_crystal_density_method 'not measured'
_exptl_crystal_description blade
_exptl_crystal_F_000 520
_exptl_crystal_size_max 0.45
_exptl_crystal_size_mid 0.12
_exptl_crystal_size_min 0.02
_refine_diff_density_max 0.30
_refine_diff_density_min -0.45
_refine_ls_extinction_method none
_refine_ls_goodness_of_fit_ref 1.06
_refine_ls_hydrogen_treatment mixed
_refine_ls_matrix_type full
_refine_ls_number_parameters 191
_refine_ls_number_reflns 2071
_refine_ls_number_restraints 111
_refine_ls_restrained_S_all 1.17
_refine_ls_R_factor_all 0.089
_refine_ls_R_factor_gt 0.051
_refine_ls_shift/su_max_lt 0.001
_refine_ls_shift/su_mean 0.000
_refine_ls_structure_factor_coef Fsqd
_refine_ls_weighting_details 'calc w=1/[\s^2^(Fo^2^)+(0.0703P)^2^+0.0571P] where P=(Fo^2^+2Fc^2^)/3'
_refine_ls_weighting_scheme calc
_refine_ls_wR_factor_gt 0.121
_refine_ls_wR_factor_ref 0.133
_reflns_number_gt 1346
_reflns_number_total 2071
_reflns_threshold_expression I>2\s(I)
_cod_data_source_file tk2599.cif
_cod_data_source_block I
_cod_original_sg_symbol_H-M 'P 21/c'
_cod_database_code 2224792
_cod_database_fobs_code 2224792

loop_
_symmetry_equiv_pos_as_xyz
'x, y, z'
'-x, y+1/2, -z+1/2'
'-x, -y, -z'
'x, -y-1/2, z-1/2'

loop_
_atom_site_type_symbol
_atom_site_label
_atom_site_fract_x
_atom_site_fract_y
_atom_site_fract_z
_atom_site_U_iso_or_equiv
_atom_site_adp_type
_atom_site_calc_flag
_atom_site_refinement_flags
_atom_site_occupancy
_atom_site_disorder_assembly
_atom_site_disorder_group
F F1 -0.3651(5) 0.3984(6) 1.0372(2) 0.0468(10) Uani d PDU 0.50 A 1
F F2 -0.3741(5) 0.3253(6) 0.92452(18) 0.0266(10) Uani d PDU 0.50 A 1
F F3 -0.3909(5) 0.1505(5) 1.0096(3) 0.0490(10) Uani d PDU 0.50 A 1
F F4 -0.3837(11) 0.2632(9) 0.9261(3) 0.042(2) Uiso d PDU 0.30 A 2
F F5 -0.3858(10) 0.2219(12) 1.0445(4) 0.0590(19) Uiso d PDU 0.30 A 2
F F6 -0.3263(9) 0.4512(6) 1.0002(4) 0.0530(17) Uiso d PDU 0.30 A 2
F F7 -0.3639(12) 0.3146(15) 1.0568(3) 0.031(2) Uiso d PDU 0.20 A 3
F F8 -0.3620(17) 0.3826(12) 0.9363(5) 0.044(3) Uiso d PDU 0.20 A 3
F F9 -0.3770(13) 0.1449(9) 0.9730(6) 0.043(2) Uiso d PDU 0.20 A 3
O O1 -0.0083(3) 0.3065(3) 1.04575(11) 0.0574(7) Uani d . 1 . .
N N1 -0.0214(3) 0.2113(3) 0.92904(12) 0.0269(5) Uani d . 1 . .
N N2 0.2036(3) 0.5534(3) 0.69021(12) 0.0323(6) Uani d . 1 . .
C C1 -0.3025(3) 0.2895(3) 0.98984(12) 0.0345(7) Uani d D 1 . .
C C2 -0.0925(4) 0.2699(3) 0.99042(14) 0.0323(7) Uani d . 1 A .
C C3 0.1779(3) 0.1840(3) 0.92121(13) 0.0291(6) Uani d . 1 . .
H H3A 0.2135 0.0859 0.9485 0.035 Uiso calc R 1 . .
H H3B 0.2465 0.2752 0.9431 0.035 Uiso calc R 1 . .
C C4 0.2312(3) 0.1660(3) 0.84124(13) 0.0248(6) Uani d . 1 . .
C C5 0.2834(3) 0.0198(3) 0.81357(14) 0.0285(6) Uani d . 1 . .
H H5 0.2895 -0.0697 0.8458 0.034 Uiso calc R 1 . .
C C6 0.3287(3) -0.0013(4) 0.73828(13) 0.0297(6) Uani d . 1 . .
H H6 0.3651 -0.1039 0.7211 0.036 Uiso calc R 1 . .
C C7 0.3203(3) 0.1237(3) 0.69074(13) 0.0294(6) Uani d . 1 . .
H H7 0.3497 0.1090 0.6403 0.035 Uiso calc R 1 . .
C C8 0.2672(3) 0.2763(3) 0.71693(13) 0.0249(6) Uani d . 1 . .
C C9 0.2235(3) 0.2993(3) 0.79266(13) 0.0230(6) Uani d . 1 . .
C C10 0.1718(3) 0.4552(3) 0.81438(13) 0.0264(6) Uani d . 1 . .
H H10 0.1419 0.4768 0.8642 0.032 Uiso calc R 1 . .
C C11 0.1651(3) 0.5738(3) 0.76334(14) 0.0305(6) Uani d . 1 . .
H H11 0.1314 0.6780 0.7794 0.037 Uiso calc R 1 . .
C C12 0.2528(3) 0.4093(4) 0.66921(14) 0.0306(6) Uani d . 1 . .
H H12 0.2805 0.3935 0.6187 0.037 Uiso calc R 1 . .
H H1N -0.089(4) 0.189(4) 0.8928(16) 0.038(8) Uiso d . 1 . .

loop_
_atom_site_aniso_label
_atom_site_aniso_U_11
_atom_site_aniso_U_22
_atom_site_aniso_U_33
_atom_site_aniso_U_12
_atom_site_aniso_U_13
_atom_site_aniso_U_23
F1 0.0389(18) 0.068(3) 0.0337(18) 0.0250(19) 0.0054(15) -0.022(2)
F2 0.0278(17) 0.020(2) 0.0314(19) 0.0033(19) 0.0001(12) 0.0036(17)
F3 0.0405(18) 0.048(2) 0.058(2) -0.0050(16) 0.0009(18) 0.038(2)
O1 0.0464(13) 0.094(2) 0.0313(11) 0.0251(12) -0.0109(9) -0.0248(12)
N1 0.0266(11) 0.0317(14) 0.0223(11) 0.0007(10) 0.0021(9) -0.0017(11)
N2 0.0275(11) 0.0318(16) 0.0376(13) -0.0004(10) 0.0000(9) 0.0053(12)
C1 0.0418(16) 0.0372(19) 0.0247(14) 0.0078(14) 0.0052(11) 0.0029(13)
C2 0.0382(15) 0.0337(18) 0.0250(14) 0.0089(13) 0.0028(11) 0.0004(13)
C3 0.0300(13) 0.0301(17) 0.0271(13) 0.0042(12) 0.0006(10) 0.0016(12)
C4 0.0197(12) 0.0290(17) 0.0258(13) 0.0025(11) -0.0001(9) -0.0002(12)
C5 0.0279(13) 0.0236(16) 0.0340(14) 0.0044(11) 0.0000(10) 0.0032(13)
C6 0.0286(14) 0.0272(16) 0.0335(14) 0.0035(11) 0.0035(10) -0.0048(13)
C7 0.0263(13) 0.0356(18) 0.0263(13) 0.0000(12) 0.0042(10) -0.0055(13)
C8 0.0203(12) 0.0283(15) 0.0262(13) -0.0023(11) 0.0014(9) 0.0011(12)
C9 0.0182(11) 0.0253(15) 0.0255(13) -0.0007(10) -0.0007(9) -0.0004(12)
C10 0.0235(13) 0.0270(16) 0.0286(13) 0.0004(11) -0.0003(10) -0.0024(12)
C11 0.0246(13) 0.0273(17) 0.0396(15) 0.0002(11) 0.0001(10) -0.0013(13)
C12 0.0264(13) 0.0371(18) 0.0284(13) -0.0021(12) 0.0013(10) 0.0029(13)

loop_
_atom_type_symbol
_atom_type_description
_atom_type_scat_dispersion_real
_atom_type_scat_dispersion_imag
_atom_type_scat_source
F F 0.0171 0.0103 'International Tables Vol C Tables 4.2.6.8 and 6.1.1.4'
O O 0.0106 0.0060 'International Tables Vol C Tables 4.2.6.8 and 6.1.1.4'
N N 0.0061 0.0033 'International Tables Vol C Tables 4.2.6.8 and 6.1.1.4'
C C 0.0033 0.0016 'International Tables Vol C Tables 4.2.6.8 and 6.1.1.4'
H H 0.0000 0.0000 'International Tables Vol C Tables 4.2.6.8 and 6.1.1.4'

loop_
_geom_angle_atom_site_label_1
_geom_angle_atom_site_label_2
_geom_angle_atom_site_label_3
_geom_angle_site_symmetry_1
_geom_angle_site_symmetry_3
_geom_angle
_geom_angle_publ_flag
C2 N1 C3 . . 121.9(2) ?
C2 N1 H1N . . 121(2) ?
C3 N1 H1N . . 117.2(19) ?
C12 N2 C11 . . 117.0(2) ?
F5 C1 F4 . . 113.3(6) ?
F8 C1 F7 . . 118.6(8) ?
F2 C1 F1 . . 106.9(3) ?
F8 C1 F9 . . 103.5(7) ?
F7 C1 F9 . . 102.3(7) ?
F2 C1 F3 . . 104.2(3) ?
F1 C1 F3 . . 104.2(3) ?
F5 C1 F6 . . 105.3(5) ?
F4 C1 F6 . . 103.3(5) ?
F5 C1 C2 . . 114.7(4) ?
F4 C1 C2 . . 115.1(4) ?
F8 C1 C2 . . 112.7(6) ?
F7 C1 C2 . . 110.8(4) ?
F2 C1 C2 . . 114.2(2) ?
F1 C1 C2 . . 114.4(2) ?
F9 C1 C2 . . 107.4(5) ?
F3 C1 C2 . . 111.9(3) ?
F6 C1 C2 . . 103.3(3) ?
O1 C2 N1 . . 126.5(3) ?
O1 C2 C1 . . 118.1(2) ?
N1 C2 C1 . . 115.3(2) ?
N1 C3 C4 . . 111.6(2) ?
N1 C3 H3A . . 109.3 ?
C4 C3 H3A . . 109.3 ?
N1 C3 H3B . . 109.3 ?
C4 C3 H3B . . 109.3 ?
H3A C3 H3B . . 108.0 ?
C5 C4 C9 . . 118.5(2) ?
C5 C4 C3 . . 120.8(2) ?
C9 C4 C3 . . 120.6(2) ?
C4 C5 C6 . . 122.0(2) ?
C4 C5 H5 . . 119.0 ?
C6 C5 H5 . . 119.0 ?
C7 C6 C5 . . 120.5(3) ?
C7 C6 H6 . . 119.7 ?
C5 C6 H6 . . 119.7 ?
C6 C7 C8 . . 119.4(2) ?
C6 C7 H7 . . 120.3 ?
C8 C7 H7 . . 120.3 ?
C12 C8 C7 . . 121.4(2) ?
C12 C8 C9 . . 118.0(2) ?
C7 C8 C9 . . 120.6(2) ?
C10 C9 C4 . . 123.9(2) ?
C10 C9 C8 . . 117.1(2) ?
C4 C9 C8 . . 119.0(2) ?
C11 C10 C9 . . 119.3(2) ?
C11 C10 H10 . . 120.3 ?
C9 C10 H10 . . 120.3 ?
C10 C11 N2 . . 124.4(3) ?
C10 C11 H11 . . 117.8 ?
N2 C11 H11 . . 117.8 ?
N2 C12 C8 . . 124.2(2) ?
N2 C12 H12 . . 117.9 ?
C8 C12 H12 . . 117.9 ?

loop_
_geom_bond_atom_site_label_1
_geom_bond_atom_site_label_2
_geom_bond_site_symmetry_2
_geom_bond_distance
_geom_bond_publ_flag
F1 C1 . 1.334(3) ?
F2 C1 . 1.324(4) ?
F3 C1 . 1.374(4) ?
F4 C1 . 1.311(5) ?
F5 C1 . 1.295(5) ?
F6 C1 . 1.375(5) ?
F7 C1 . 1.316(5) ?
F8 C1 . 1.314(5) ?
F9 C1 . 1.356(5) ?
O1 C2 . 1.209(3) ?
N1 C2 . 1.326(3) ?
N1 C3 . 1.467(3) ?
N1 H1N . 0.84(3) ?
N2 C12 . 1.312(3) ?
N2 C11 . 1.370(3) ?
C1 C2 . 1.527(4) ?
C3 C4 . 1.514(3) ?
C3 H3A . 0.9900 ?
C3 H3B . 0.9900 ?
C4 C5 . 1.374(4) ?
C4 C9 . 1.421(4) ?
C5 C6 . 1.420(3) ?
C5 H5 . 0.9500 ?
C6 C7 . 1.356(4) ?
C6 H6 . 0.9500 ?
C7 C8 . 1.414(4) ?
C7 H7 . 0.9500 ?
C8 C12 . 1.412(4) ?
C8 C9 . 1.427(3) ?
C9 C10 . 1.411(4) ?
C10 C11 . 1.357(4) ?
C10 H10 . 0.9500 ?
C11 H11 . 0.9500 ?
C12 H12 . 0.9500 ?

loop_
_geom_hbond_atom_site_label_D
_geom_hbond_atom_site_label_H
_geom_hbond_atom_site_label_A
_geom_hbond_site_symmetry_A
_geom_hbond_distance_DH
_geom_hbond_distance_HA
_geom_hbond_distance_DA
_geom_hbond_angle_DHA
N1 H1N N2 2_546 0.84(3) 2.05(3) 2.847(3) 158(3)

loop_
_geom_torsion_atom_site_label_1
_geom_torsion_atom_site_label_2
_geom_torsion_atom_site_label_3
_geom_torsion_atom_site_label_4
_geom_torsion_site_symmetry_1
_geom_torsion_site_symmetry_2
_geom_torsion_site_symmetry_3
_geom_torsion_site_symmetry_4
_geom_torsion
_geom_torsion_publ_flag
C3 N1 C2 O1 . . . . -0.3(5) ?
C3 N1 C2 C1 . . . . -179.4(2) ?
F5 C1 C2 O1 . . . . -52.4(6) ?
F4 C1 C2 O1 . . . . 173.4(5) ?
F8 C1 C2 O1 . . . . 122.9(6) ?
F7 C1 C2 O1 . . . . -12.8(7) ?
F2 C1 C2 O1 . . . . 148.2(4) ?
F1 C1 C2 O1 . . . . 24.5(5) ?
F9 C1 C2 O1 . . . . -123.8(5) ?
F3 C1 C2 O1 . . . . -93.7(4) ?
F6 C1 C2 O1 . . . . 61.6(4) ?
F5 C1 C2 N1 . . . . 126.8(6) ?
F4 C1 C2 N1 . . . . -7.4(5) ?
F8 C1 C2 N1 . . . . -57.9(7) ?
F7 C1 C2 N1 . . . . 166.4(6) ?
F2 C1 C2 N1 . . . . -32.7(4) ?
F1 C1 C2 N1 . . . . -156.3(4) ?
F9 C1 C2 N1 . . . . 55.4(5) ?
F3 C1 C2 N1 . . . . 85.5(4) ?
F6 C1 C2 N1 . . . . -119.2(4) ?
C2 N1 C3 C4 . . . . -162.6(2) ?
N1 C3 C4 C5 . . . . -108.9(3) ?
N1 C3 C4 C9 . . . . 69.5(3) ?
C9 C4 C5 C6 . . . . -0.3(4) ?
C3 C4 C5 C6 . . . . 178.1(2) ?
C4 C5 C6 C7 . . . . -0.4(4) ?
C5 C6 C7 C8 . . . . 0.5(4) ?
C6 C7 C8 C12 . . . . -178.7(2) ?
C6 C7 C8 C9 . . . . 0.3(3) ?
C5 C4 C9 C10 . . . . 179.9(2) ?
C3 C4 C9 C10 . . . . 1.5(4) ?
C5 C4 C9 C8 . . . . 1.0(3) ?
C3 C4 C9 C8 . . . . -177.4(2) ?
C12 C8 C9 C10 . . . . -1.0(3) ?
C7 C8 C9 C10 . . . . -180.0(2) ?
C12 C8 C9 C4 . . . . 178.0(2) ?
C7 C8 C9 C4 . . . . -1.0(3) ?
C4 C9 C10 C11 . . . . -178.6(2) ?
C8 C9 C10 C11 . . . . 0.3(3) ?
C9 C10 C11 N2 . . . . 0.8(4) ?
C12 N2 C11 C10 . . . . -1.1(3) ?
C11 N2 C12 C8 . . . . 0.3(4) ?
C7 C8 C12 N2 . . . . 179.7(2) ?
C9 C8 C12 N2 . . . . 0.8(4) ?
